data_4326606
loop_
_publ_author_name
'Purnandhu Bose'
'I. Ravikumar'
'Pradyut Ghosh'

_publ_section_title
;
 Anion Binding in the C3v-Symmetric Cavity of a Protonated Tripodal Amine
 Receptor: Potentiometric and Single Crystal X-ray Studies
;
_journal_name_full 'Inorganic Chemistry'
_journal_page_first 10693
_journal_page_last 10702
_journal_paper_doi 10.1021/ic2011502
_journal_volume 50
_journal_year 2011
_chemical_formula_sum 'C48 H45 F15 N4 O9 S3'
_chemical_formula_weight 1203.06
_chemical_name_systematic
; 
 ? 
;
_space_group_IT_number 14
_symmetry_cell_setting monoclinic
_symmetry_space_group_name_Hall '-P 2yn'
_symmetry_space_group_name_H-M 'P 1 21/n 1'
_atom_sites_solution_hydrogens geom
_atom_sites_solution_primary direct
_atom_sites_solution_secondary difmap
_audit_creation_method SHELXL-97
_cell_angle_alpha 90.00
_cell_angle_beta 93.316(4)
_cell_angle_gamma 90.00
_cell_formula_units_Z 4
_cell_length_a 8.3969(12)
_cell_length_b 35.214(5)
_cell_length_c 17.523(3)
_cell_measurement_reflns_used 3575
_cell_measurement_temperature 150(2)
_cell_measurement_theta_max 18.59
_cell_measurement_theta_min 2.31
_cell_volume 5172.7(14)
_computing_cell_refinement 'Bruker SMART'
_computing_data_collection 'Bruker SMART'
_computing_data_reduction 'Bruker SAINT'
_computing_molecular_graphics 'Bruker SHELXTL'
_computing_publication_material 'MERCURY 2.3'
_computing_structure_refinement 'SHELXL-97 (Sheldrick, 1997)'
_computing_structure_solution 'SHELXS-97 (Sheldrick, 1990)'
_diffrn_ambient_temperature 150(2)
_diffrn_measured_fraction_theta_full 1.000
_diffrn_measured_fraction_theta_max 1.000
_diffrn_measurement_device_type 'BRUKER CCD AREA DETECTOR'
_diffrn_measurement_method 'OMEGA SCAN'
_diffrn_radiation_monochromator graphite
_diffrn_radiation_source 'fine-focus sealed tube'
_diffrn_radiation_type MoK\a
_diffrn_radiation_wavelength 0.71073
_diffrn_reflns_av_R_equivalents 0.0970
_diffrn_reflns_av_sigmaI/netI 0.0751
_diffrn_reflns_limit_h_max 9
_diffrn_reflns_limit_h_min -9
_diffrn_reflns_limit_k_max 41
_diffrn_reflns_limit_k_min -41
_diffrn_reflns_limit_l_max 20
_diffrn_reflns_limit_l_min -20
_diffrn_reflns_number 48400
_diffrn_reflns_theta_full 25.00
_diffrn_reflns_theta_max 25.00
_diffrn_reflns_theta_min 1.16
_exptl_absorpt_coefficient_mu 0.257
_exptl_absorpt_correction_T_max 0.9798
_exptl_absorpt_correction_T_min 0.9698
_exptl_absorpt_correction_type multi-scan
_exptl_absorpt_process_details SADABS
_exptl_crystal_colour COLOURLESS
_exptl_crystal_density_diffrn 1.545
_exptl_crystal_description BLOCK
_exptl_crystal_F_000 2464
_exptl_crystal_size_max 0.12
_exptl_crystal_size_mid 0.10
_exptl_crystal_size_min 0.08
_refine_diff_density_max 0.318
_refine_diff_density_min -0.276
_refine_diff_density_rms 0.057
_refine_ls_extinction_method none
_refine_ls_goodness_of_fit_ref 1.003
_refine_ls_hydrogen_treatment constr
_refine_ls_matrix_type full
_refine_ls_number_parameters 715
_refine_ls_number_reflns 9090
_refine_ls_number_restraints 0
_refine_ls_restrained_S_all 1.003
_refine_ls_R_factor_all 0.1054
_refine_ls_R_factor_gt 0.0529
_refine_ls_shift/su_max 0.000
_refine_ls_shift/su_mean 0.000
_refine_ls_structure_factor_coef Fsqd
_refine_ls_weighting_details 'calc w=1/[\s^2^(Fo^2^)+(0.0306P)^2^+4.2581P] where P=(Fo^2^+2Fc^2^)/3'
_refine_ls_weighting_scheme calc
_refine_ls_wR_factor_gt 0.0976
_refine_ls_wR_factor_ref 0.1158
_reflns_number_gt 5448
_reflns_number_total 9090
_reflns_threshold_expression >2sigma(I)
_cod_data_source_file ic2011502_si_004.cif
_cod_data_source_block test1
_cod_original_cell_volume 5172.5(13)
_cod_original_sg_symbol_H-M 'P 1 21/n 1 '
_cod_database_code 4326606

loop_
_symmetry_equiv_pos_as_xyz
'x, y, z'
'-x+1/2, y+1/2, -z+1/2'
'-x, -y, -z'
'x-1/2, -y-1/2, z-1/2'

loop_
_atom_site_label
_atom_site_type_symbol
_atom_site_fract_x
_atom_site_fract_y
_atom_site_fract_z
_atom_site_U_iso_or_equiv
_atom_site_adp_type
_atom_site_occupancy
_atom_site_symmetry_multiplicity
_atom_site_calc_flag
_atom_site_refinement_flags
C1 C 0.3102(4) 0.15566(11) 0.4264(2) 0.0407(10) Uani 1 1 d .
C3 C 0.1717(5) 0.14857(12) 0.3059(2) 0.0468(10) Uani 1 1 d .
C2 C 0.2632(5) 0.13359(11) 0.3648(3) 0.0488(11) Uani 1 1 d .
C4 C 0.1284(5) 0.18597(11) 0.3078(2) 0.0406(9) Uani 1 1 d .
C5 C 0.1777(4) 0.20761(10) 0.3692(2) 0.0345(9) Uani 1 1 d .
C6 C 0.2680(4) 0.19367(10) 0.43108(19) 0.0318(8) Uani 1 1 d .
C7 C 0.3263(4) 0.21798(10) 0.49775(19) 0.0343(9) Uani 1 1 d .
H7A H 0.4200 0.2062 0.5227 0.041 Uiso 1 1 calc R
H7B H 0.3578 0.2426 0.4788 0.041 Uiso 1 1 calc R
C8 C 0.2666(4) 0.24645(10) 0.62193(19) 0.0337(9) Uani 1 1 d .
H8A H 0.3250 0.2681 0.6039 0.040 Uiso 1 1 calc R
H8B H 0.3399 0.2311 0.6537 0.040 Uiso 1 1 calc R
C9 C 0.1329(4) 0.26016(10) 0.66901(19) 0.0375(9) Uani 1 1 d .
H9A H 0.1772 0.2768 0.7088 0.045 Uiso 1 1 calc R
H9B H 0.0591 0.2750 0.6365 0.045 Uiso 1 1 calc R
C10 C -0.1289(4) 0.23624(9) 0.69368(19) 0.0324(8) Uani 1 1 d .
H10A H -0.1552 0.2407 0.6398 0.039 Uiso 1 1 calc R
H10B H -0.1557 0.2590 0.7212 0.039 Uiso 1 1 calc R
C11 C -0.2298(4) 0.20387(9) 0.72016(19) 0.0332(9) Uani 1 1 d .
H11A H -0.2195 0.2022 0.7755 0.040 Uiso 1 1 calc R
H11B H -0.3410 0.2087 0.7052 0.040 Uiso 1 1 calc R
C12 C -0.2788(4) 0.13484(9) 0.7121(2) 0.0385(9) Uani 1 1 d .
H12A H -0.3882 0.1381 0.6922 0.046 Uiso 1 1 calc R
H12B H -0.2783 0.1347 0.7674 0.046 Uiso 1 1 calc R
C13 C -0.2158(4) 0.09771(10) 0.6849(2) 0.0355(9) Uani 1 1 d .
C14 C -0.1208(5) 0.07418(11) 0.7310(2) 0.0425(10) Uani 1 1 d .
C15 C -0.0620(5) 0.04044(11) 0.7055(3) 0.0558(12) Uani 1 1 d .
C16 C -0.0980(6) 0.02946(11) 0.6326(3) 0.0582(12) Uani 1 1 d .
C17 C -0.1916(5) 0.05149(12) 0.5852(2) 0.0550(12) Uani 1 1 d .
C18 C -0.2496(5) 0.08491(10) 0.6114(2) 0.0421(10) Uani 1 1 d .
C19 C 0.0868(4) 0.22548(10) 0.78694(18) 0.0350(9) Uani 1 1 d .
H19A H 0.0210 0.2058 0.8076 0.042 Uiso 1 1 calc R
H19B H 0.0631 0.2491 0.8125 0.042 Uiso 1 1 calc R
C20 C 0.2609(4) 0.21562(10) 0.80470(18) 0.0327(8) Uani 1 1 d .
H20A H 0.2929 0.1961 0.7696 0.039 Uiso 1 1 calc R
H20B H 0.3260 0.2379 0.7972 0.039 Uiso 1 1 calc R
C21 C 0.1924(4) 0.16788(10) 0.90401(19) 0.0362(9) Uani 1 1 d .
H21A H 0.1868 0.1508 0.8605 0.043 Uiso 1 1 calc R
H21B H 0.0847 0.1761 0.9128 0.043 Uiso 1 1 calc R
C22 C 0.2587(4) 0.14666(10) 0.97313(19) 0.0336(9) Uani 1 1 d .
C23 C 0.2886(4) 0.16353(10) 1.0432(2) 0.0368(9) Uani 1 1 d .
C24 C 0.3477(5) 0.14419(11) 1.1063(2) 0.0423(10) Uani 1 1 d .
C25 C 0.3731(5) 0.10595(12) 1.1014(2) 0.0512(11) Uani 1 1 d .
C26 C 0.3404(5) 0.08784(11) 1.0335(2) 0.0545(12) Uani 1 1 d .
C27 C 0.2865(5) 0.10812(11) 0.9708(2) 0.0474(10) Uani 1 1 d .
C28 C 0.5193(7) -0.02089(12) 0.6465(4) 0.128(3) Uani 1 1 d .
H28A H 0.4444 -0.0393 0.6258 0.192 Uiso 1 1 calc R
H28B H 0.5564 -0.0284 0.6971 0.192 Uiso 1 1 calc R
H28C H 0.6082 -0.0193 0.6146 0.192 Uiso 1 1 calc R
C29 C 0.4383(6) 0.01775(13) 0.6498(4) 0.0798(18) Uani 1 1 d .
C30 C 0.4389(6) 0.03774(13) 0.7174(3) 0.0780(16) Uani 1 1 d .
H30 H 0.4871 0.0272 0.7616 0.094 Uiso 1 1 calc R
C31 C 0.3680(5) 0.07355(11) 0.7204(3) 0.0556(12) Uani 1 1 d .
H31 H 0.3690 0.0867 0.7664 0.067 Uiso 1 1 calc R
C32 C 0.2971(4) 0.08926(10) 0.6558(2) 0.0383(9) Uani 1 1 d .
C33 C 0.2930(5) 0.06929(11) 0.5878(3) 0.0600(13) Uani 1 1 d .
H33 H 0.2430 0.0795 0.5437 0.072 Uiso 1 1 calc R
C34 C 0.3647(6) 0.03384(13) 0.5865(4) 0.0835(18) Uani 1 1 d .
H34 H 0.3624 0.0205 0.5406 0.100 Uiso 1 1 calc R
C35 C 0.8196(5) 0.06437(11) 0.2759(3) 0.0646(13) Uani 1 1 d .
H35A H 0.9275 0.0629 0.2607 0.097 Uiso 1 1 calc R
H35B H 0.7480 0.0659 0.2312 0.097 Uiso 1 1 calc R
H35C H 0.7954 0.0422 0.3047 0.097 Uiso 1 1 calc R
C36 C 0.8008(5) 0.09927(10) 0.3245(2) 0.0438(10) Uani 1 1 d .
C37 C 0.8873(5) 0.10301(10) 0.3936(2) 0.0433(10) Uani 1 1 d .
H37 H 0.9555 0.0835 0.4101 0.052 Uiso 1 1 calc R
C38 C 0.8755(4) 0.13472(10) 0.4385(2) 0.0389(9) Uani 1 1 d .
H38 H 0.9354 0.1366 0.4847 0.047 Uiso 1 1 calc R
C39 C 0.7734(4) 0.16391(9) 0.41453(19) 0.0319(8) Uani 1 1 d .
C40 C 0.6862(4) 0.16089(10) 0.3462(2) 0.0398(9) Uani 1 1 d .
H40 H 0.6177 0.1804 0.3300 0.048 Uiso 1 1 calc R
C41 C 0.7000(5) 0.12869(11) 0.3013(2) 0.0482(10) Uani 1 1 d .
H41 H 0.6407 0.1269 0.2550 0.058 Uiso 1 1 calc R
C42 C 0.8974(9) 0.02144(15) 0.0829(3) 0.133(3) Uani 1 1 d .
H42A H 0.8200 0.0136 0.1179 0.199 Uiso 1 1 calc R
H42B H 0.9996 0.0242 0.1098 0.199 Uiso 1 1 calc R
H42C H 0.9042 0.0027 0.0434 0.199 Uiso 1 1 calc R
C43 C 0.8469(7) 0.05947(14) 0.0470(3) 0.0796(16) Uani 1 1 d .
C44 C 0.7464(7) 0.06128(13) -0.0178(3) 0.0788(16) Uani 1 1 d .
H44 H 0.7098 0.0389 -0.0409 0.095 Uiso 1 1 calc R
C45 C 0.6988(6) 0.09600(11) -0.0492(2) 0.0592(12) Uani 1 1 d .
H45 H 0.6327 0.0968 -0.0937 0.071 Uiso 1 1 calc R
C46 C 0.7498(5) 0.12937(10) -0.0143(2) 0.0405(9) Uani 1 1 d .
C47 C 0.8502(5) 0.12783(12) 0.0503(2) 0.0632(13) Uani 1 1 d .
H47 H 0.8855 0.1501 0.0743 0.076 Uiso 1 1 calc R
C48 C 0.8989(6) 0.09276(15) 0.0798(3) 0.0801(16) Uani 1 1 d .
H48 H 0.9686 0.0920 0.1230 0.096 Uiso 1 1 calc R
N1 N 0.2038(3) 0.22351(8) 0.55499(15) 0.0328(7) Uani 1 1 d .
H1A H 0.1717 0.2007 0.5714 0.039 Uiso 1 1 calc R
H1B H 0.1183 0.2353 0.5325 0.039 Uiso 1 1 calc R
N2 N 0.0438(3) 0.22959(7) 0.70472(14) 0.0286(7) Uani 1 1 d .
N3 N -0.1803(3) 0.16722(7) 0.68657(15) 0.0288(7) Uani 1 1 d .
H3A H -0.0770 0.1628 0.7004 0.035 Uiso 1 1 calc R
H3B H -0.1896 0.1688 0.6353 0.035 Uiso 1 1 calc R
N4 N 0.2897(3) 0.20174(7) 0.88529(15) 0.0339(7) Uani 1 1 d .
H4A H 0.3936 0.1959 0.8932 0.041 Uiso 1 1 calc R
H4B H 0.2679 0.2207 0.9175 0.041 Uiso 1 1 calc R
O1 O 0.1219(3) 0.14300(7) 0.59041(13) 0.0463(7) Uani 1 1 d .
O2 O 0.3587(3) 0.16045(6) 0.66577(13) 0.0365(6) Uani 1 1 d .
O3 O 0.1274(3) 0.13695(6) 0.72787(12) 0.0326(6) Uani 1 1 d .
O4 O 0.6393(3) 0.22893(6) 0.43504(12) 0.0363(6) Uani 1 1 d .
O5 O 0.9136(3) 0.22235(7) 0.47766(15) 0.0502(7) Uani 1 1 d .
O6 O 0.7096(3) 0.19088(6) 0.54609(12) 0.0400(6) Uani 1 1 d .
O7 O 0.5821(3) 0.16594(7) -0.11842(13) 0.0419(6) Uani 1 1 d .
O8 O 0.8401(3) 0.19083(7) -0.07738(15) 0.0523(7) Uani 1 1 d .
O9 O 0.6211(3) 0.19520(7) 0.00576(13) 0.0432(7) Uani 1 1 d .
F1 F 0.4027(3) 0.14013(6) 0.48269(13) 0.0562(6) Uani 1 1 d .
F2 F 0.3054(3) 0.09665(6) 0.36395(15) 0.0750(8) Uani 1 1 d .
F3 F 0.1237(3) 0.12675(7) 0.24582(14) 0.0717(8) Uani 1 1 d .
F4 F 0.0382(3) 0.20114(7) 0.24950(12) 0.0633(7) Uani 1 1 d .
F5 F 0.1352(2) 0.24451(5) 0.36801(11) 0.0457(5) Uani 1 1 d .
F6 F -0.0856(3) 0.08431(7) 0.80378(13) 0.0612(7) Uani 1 1 d .
F7 F 0.0294(3) 0.01861(7) 0.75326(16) 0.0871(9) Uani 1 1 d .
F8 F -0.0412(4) -0.00366(7) 0.60680(17) 0.0929(9) Uani 1 1 d .
F9 F -0.2300(4) 0.04015(7) 0.51292(15) 0.0862(9) Uani 1 1 d .
F10 F -0.3445(3) 0.10619(6) 0.56424(12) 0.0572(6) Uani 1 1 d .
F11 F 0.2593(3) 0.20100(6) 1.05034(11) 0.0491(6) Uani 1 1 d .
F12 F 0.3805(3) 0.16235(6) 1.17262(12) 0.0623(7) Uani 1 1 d .
F13 F 0.4284(3) 0.08654(7) 1.16340(14) 0.0816(8) Uani 1 1 d .
F14 F 0.3640(4) 0.04997(7) 1.02879(15) 0.0882(9) Uani 1 1 d .
F15 F 0.2591(3) 0.08896(6) 0.90476(13) 0.0697(7) Uani 1 1 d .
S1 S 0.22052(11) 0.13581(3) 0.65970(5) 0.0329(2) Uani 1 1 d .
S2 S 0.75806(10) 0.20450(2) 0.47301(5) 0.0309(2) Uani 1 1 d .
S3 S 0.69424(11) 0.17401(3) -0.05398(5) 0.0361(2) Uani 1 1 d .

loop_
_atom_site_aniso_label
_atom_site_aniso_U_11
_atom_site_aniso_U_22
_atom_site_aniso_U_33
_atom_site_aniso_U_23
_atom_site_aniso_U_13
_atom_site_aniso_U_12
C1 0.037(2) 0.043(2) 0.043(2) 0.005(2) 0.012(2) 0.0055(19)
C3 0.052(3) 0.052(3) 0.038(2) -0.017(2) 0.011(2) -0.015(2)
C2 0.051(3) 0.033(2) 0.064(3) -0.009(2) 0.021(2) 0.003(2)
C4 0.046(2) 0.044(2) 0.032(2) 0.0039(19) 0.0005(19) -0.0065(19)
C5 0.040(2) 0.031(2) 0.033(2) 0.0021(17) 0.0105(18) -0.0021(17)
C6 0.030(2) 0.037(2) 0.030(2) -0.0017(17) 0.0133(16) -0.0025(17)
C7 0.027(2) 0.042(2) 0.035(2) -0.0004(17) 0.0090(17) 0.0025(17)
C8 0.039(2) 0.033(2) 0.029(2) 0.0023(16) -0.0011(17) -0.0017(17)
C9 0.051(2) 0.034(2) 0.028(2) 0.0012(16) 0.0037(18) 0.0043(18)
C10 0.036(2) 0.033(2) 0.0278(19) -0.0039(16) -0.0008(16) 0.0067(17)
C11 0.032(2) 0.038(2) 0.030(2) -0.0021(17) 0.0007(16) 0.0100(17)
C12 0.034(2) 0.036(2) 0.046(2) 0.0070(18) 0.0056(18) -0.0033(18)
C13 0.031(2) 0.032(2) 0.044(2) 0.0009(18) 0.0026(18) -0.0031(17)
C14 0.045(2) 0.045(3) 0.038(2) 0.0053(19) 0.003(2) -0.003(2)
C15 0.060(3) 0.036(2) 0.072(3) 0.015(2) 0.002(3) 0.013(2)
C16 0.075(3) 0.029(2) 0.071(3) -0.002(2) 0.011(3) 0.006(2)
C17 0.075(3) 0.038(3) 0.051(3) -0.006(2) 0.003(2) -0.014(2)
C18 0.045(2) 0.031(2) 0.050(3) 0.0101(19) -0.003(2) -0.0076(19)
C19 0.041(2) 0.037(2) 0.027(2) -0.0010(16) 0.0004(17) 0.0037(17)
C20 0.039(2) 0.032(2) 0.027(2) 0.0012(16) 0.0006(17) 0.0015(17)
C21 0.035(2) 0.040(2) 0.033(2) 0.0021(17) 0.0012(17) -0.0005(17)
C22 0.034(2) 0.036(2) 0.031(2) 0.0012(17) 0.0009(17) -0.0050(17)
C23 0.045(2) 0.030(2) 0.037(2) 0.0013(17) 0.0073(18) -0.0034(17)
C24 0.057(3) 0.046(3) 0.024(2) 0.0038(18) -0.0010(19) -0.010(2)
C25 0.069(3) 0.048(3) 0.035(2) 0.015(2) -0.010(2) 0.002(2)
C26 0.081(3) 0.029(2) 0.053(3) 0.005(2) -0.002(2) 0.004(2)
C27 0.065(3) 0.044(3) 0.033(2) -0.005(2) 0.001(2) 0.000(2)
C28 0.107(5) 0.032(3) 0.254(8) 0.004(4) 0.093(5) 0.016(3)
C29 0.071(4) 0.027(3) 0.148(6) 0.002(3) 0.057(4) 0.002(2)
C30 0.072(4) 0.046(3) 0.120(5) 0.027(3) 0.031(3) 0.018(3)
C31 0.058(3) 0.038(2) 0.072(3) 0.006(2) 0.015(2) 0.014(2)
C32 0.034(2) 0.028(2) 0.054(3) -0.0050(19) 0.0131(19) -0.0015(17)
C33 0.067(3) 0.039(3) 0.075(3) -0.021(2) 0.021(3) -0.012(2)
C34 0.092(4) 0.037(3) 0.127(5) -0.036(3) 0.051(4) -0.015(3)
C35 0.078(3) 0.046(3) 0.072(3) -0.018(2) 0.017(3) -0.006(2)
C36 0.051(3) 0.030(2) 0.050(3) -0.0051(19) 0.010(2) -0.0012(19)
C37 0.047(3) 0.032(2) 0.051(3) 0.0005(19) 0.005(2) 0.0068(19)
C38 0.040(2) 0.039(2) 0.038(2) 0.0001(18) 0.0050(18) 0.0021(19)
C39 0.031(2) 0.030(2) 0.035(2) 0.0015(16) 0.0048(17) -0.0013(16)
C40 0.047(2) 0.030(2) 0.041(2) -0.0004(18) -0.0050(19) 0.0060(18)
C41 0.055(3) 0.045(3) 0.043(2) -0.008(2) -0.010(2) -0.002(2)
C42 0.250(8) 0.076(4) 0.071(4) 0.021(3) 0.006(5) 0.068(5)
C43 0.132(5) 0.050(3) 0.058(3) 0.012(3) 0.011(3) 0.031(3)
C44 0.136(5) 0.047(3) 0.052(3) -0.004(2) -0.001(3) 0.024(3)
C45 0.092(4) 0.043(3) 0.042(3) -0.003(2) 0.000(2) 0.016(2)
C46 0.048(2) 0.040(2) 0.034(2) 0.0048(18) 0.0048(19) 0.0084(19)
C47 0.081(3) 0.052(3) 0.055(3) 0.011(2) -0.011(3) -0.001(2)
C48 0.104(4) 0.071(4) 0.063(3) 0.023(3) -0.018(3) 0.008(3)
N1 0.0281(16) 0.0407(18) 0.0299(16) 0.0014(14) 0.0038(13) 0.0027(14)
N2 0.0335(17) 0.0285(16) 0.0237(15) 0.0014(13) 0.0010(13) 0.0007(13)
N3 0.0257(16) 0.0320(17) 0.0288(16) 0.0016(13) 0.0015(13) 0.0047(13)
N4 0.0400(18) 0.0294(17) 0.0317(17) -0.0018(13) -0.0019(14) 0.0030(14)
O1 0.0424(16) 0.0642(18) 0.0315(15) -0.0032(13) -0.0062(12) 0.0095(14)
O2 0.0291(14) 0.0322(14) 0.0487(16) -0.0018(12) 0.0067(12) 0.0016(11)
O3 0.0323(14) 0.0353(14) 0.0305(13) -0.0019(11) 0.0033(11) 0.0061(11)
O4 0.0411(15) 0.0366(14) 0.0312(14) 0.0057(11) 0.0014(11) 0.0113(12)
O5 0.0276(15) 0.0478(16) 0.076(2) -0.0200(14) 0.0051(13) -0.0095(12)
O6 0.0589(17) 0.0350(14) 0.0259(13) 0.0046(11) 0.0009(12) 0.0013(12)
O7 0.0456(16) 0.0444(16) 0.0353(14) -0.0003(12) -0.0023(12) 0.0092(12)
O8 0.0344(16) 0.0560(18) 0.0678(19) 0.0195(15) 0.0143(14) 0.0012(13)
O9 0.0506(17) 0.0394(15) 0.0405(15) -0.0061(12) 0.0112(13) 0.0014(13)
F1 0.0538(15) 0.0532(14) 0.0621(16) 0.0096(12) 0.0075(12) 0.0180(12)
F2 0.0824(19) 0.0425(15) 0.102(2) -0.0179(14) 0.0239(16) 0.0146(13)
F3 0.0838(19) 0.0680(17) 0.0649(17) -0.0308(14) 0.0178(14) -0.0245(14)
F4 0.0715(17) 0.0733(17) 0.0435(14) 0.0035(12) -0.0112(13) -0.0151(13)
F5 0.0509(14) 0.0361(13) 0.0494(14) 0.0063(10) -0.0018(11) -0.0002(10)
F6 0.0665(16) 0.0728(17) 0.0437(15) 0.0096(12) -0.0008(12) 0.0074(13)
F7 0.093(2) 0.0688(18) 0.098(2) 0.0316(16) -0.0027(17) 0.0354(16)
F8 0.132(3) 0.0382(15) 0.111(2) -0.0071(15) 0.0289(19) 0.0212(16)
F9 0.142(3) 0.0525(16) 0.0639(18) -0.0159(14) 0.0012(17) -0.0179(16)
F10 0.0651(16) 0.0488(14) 0.0555(15) 0.0124(12) -0.0155(12) -0.0057(12)
F11 0.0709(16) 0.0376(13) 0.0388(12) -0.0037(10) 0.0044(11) -0.0008(11)
F12 0.0966(19) 0.0580(15) 0.0309(13) 0.0012(11) -0.0077(12) -0.0207(13)
F13 0.121(2) 0.0610(17) 0.0587(17) 0.0216(14) -0.0266(16) -0.0037(16)
F14 0.138(3) 0.0401(16) 0.083(2) 0.0042(14) -0.0175(18) 0.0150(16)
F15 0.110(2) 0.0476(15) 0.0498(15) -0.0126(12) -0.0100(14) 0.0079(14)
S1 0.0311(5) 0.0346(5) 0.0328(5) -0.0031(4) -0.0003(4) 0.0063(4)
S2 0.0312(5) 0.0303(5) 0.0310(5) 0.0006(4) 0.0001(4) 0.0005(4)
S3 0.0350(6) 0.0374(5) 0.0364(5) 0.0043(4) 0.0067(4) 0.0040(4)

loop_
_atom_type_symbol
_atom_type_description
_atom_type_scat_dispersion_real
_atom_type_scat_dispersion_imag
_atom_type_scat_source
C C 0.0033 0.0016 'International Tables Vol C Tables 4.2.6.8 and 6.1.1.4'
H H 0.0000 0.0000 'International Tables Vol C Tables 4.2.6.8 and 6.1.1.4'
N N 0.0061 0.0033 'International Tables Vol C Tables 4.2.6.8 and 6.1.1.4'
O O 0.0106 0.0060 'International Tables Vol C Tables 4.2.6.8 and 6.1.1.4'
F F 0.0171 0.0103 'International Tables Vol C Tables 4.2.6.8 and 6.1.1.4'
S S 0.1246 0.1234 'International Tables Vol C Tables 4.2.6.8 and 6.1.1.4'

loop_
_geom_angle_atom_site_label_1
_geom_angle_atom_site_label_2
_geom_angle_atom_site_label_3
_geom_angle
_geom_angle_site_symmetry_1
_geom_angle_site_symmetry_3
F1 C1 C2 118.6(4) . .
F1 C1 C6 119.3(3) . .
C2 C1 C6 122.1(4) . .
F3 C3 C2 120.2(4) . .
F3 C3 C4 120.0(4) . .
C2 C3 C4 119.7(4) . .
F2 C2 C3 120.3(4) . .
F2 C2 C1 119.5(4) . .
C3 C2 C1 120.2(4) . .
F4 C4 C5 120.6(3) . .
F4 C4 C3 120.2(3) . .
C5 C4 C3 119.2(4) . .
F5 C5 C4 117.3(3) . .
F5 C5 C6 119.3(3) . .
C4 C5 C6 123.4(3) . .
C5 C6 C1 115.3(3) . .
C5 C6 C7 123.1(3) . .
C1 C6 C7 121.4(3) . .
N1 C7 C6 112.9(3) . .
N1 C7 H7A 109.0 . .
C6 C7 H7A 109.0 . .
N1 C7 H7B 109.0 . .
C6 C7 H7B 109.0 . .
H7A C7 H7B 107.8 . .
N1 C8 C9 111.2(3) . .
N1 C8 H8A 109.4 . .
C9 C8 H8A 109.4 . .
N1 C8 H8B 109.4 . .
C9 C8 H8B 109.4 . .
H8A C8 H8B 108.0 . .
N2 C9 C8 114.3(3) . .
N2 C9 H9A 108.7 . .
C8 C9 H9A 108.7 . .
N2 C9 H9B 108.7 . .
C8 C9 H9B 108.7 . .
H9A C9 H9B 107.6 . .
N2 C10 C11 114.0(3) . .
N2 C10 H10A 108.8 . .
C11 C10 H10A 108.8 . .
N2 C10 H10B 108.8 . .
C11 C10 H10B 108.8 . .
H10A C10 H10B 107.7 . .
N3 C11 C10 111.0(3) . .
N3 C11 H11A 109.4 . .
C10 C11 H11A 109.4 . .
N3 C11 H11B 109.4 . .
C10 C11 H11B 109.4 . .
H11A C11 H11B 108.0 . .
N3 C12 C13 111.1(3) . .
N3 C12 H12A 109.4 . .
C13 C12 H12A 109.4 . .
N3 C12 H12B 109.4 . .
C13 C12 H12B 109.4 . .
H12A C12 H12B 108.0 . .
C18 C13 C14 115.6(3) . .
C18 C13 C12 121.7(3) . .
C14 C13 C12 122.7(3) . .
F6 C14 C15 118.5(4) . .
F6 C14 C13 119.1(3) . .
C15 C14 C13 122.4(4) . .
F7 C15 C16 120.9(4) . .
F7 C15 C14 119.7(4) . .
C16 C15 C14 119.4(4) . .
C15 C16 F8 120.0(4) . .
C15 C16 C17 120.4(4) . .
F8 C16 C17 119.6(4) . .
F9 C17 C16 120.3(4) . .
F9 C17 C18 120.1(4) . .
C16 C17 C18 119.6(4) . .
F10 C18 C17 119.0(4) . .
F10 C18 C13 118.4(3) . .
C17 C18 C13 122.6(4) . .
N2 C19 C20 113.7(3) . .
N2 C19 H19A 108.8 . .
C20 C19 H19A 108.8 . .
N2 C19 H19B 108.8 . .
C20 C19 H19B 108.8 . .
H19A C19 H19B 107.7 . .
N4 C20 C19 111.6(3) . .
N4 C20 H20A 109.3 . .
C19 C20 H20A 109.3 . .
N4 C20 H20B 109.3 . .
C19 C20 H20B 109.3 . .
H20A C20 H20B 108.0 . .
N4 C21 C22 113.1(3) . .
N4 C21 H21A 109.0 . .
C22 C21 H21A 109.0 . .
N4 C21 H21B 109.0 . .
C22 C21 H21B 109.0 . .
H21A C21 H21B 107.8 . .
C23 C22 C27 115.5(3) . .
C23 C22 C21 123.1(3) . .
C27 C22 C21 121.4(3) . .
F11 C23 C24 118.2(3) 1 .
F11 C23 C24 118.2(3) . .
F11 C23 C22 118.7(3) 1 .
F11 C23 C22 118.7(3) . .
C24 C23 C22 123.1(3) . .
F12 C24 C25 119.9(3) . .
F12 C24 C23 120.6(3) . .
C25 C24 C23 119.4(3) . .
F13 C25 C26 120.7(4) . .
F13 C25 C24 119.9(4) . .
C26 C25 C24 119.4(4) . .
F14 C26 C25 119.4(4) . .
F14 C26 C27 120.6(4) . .
C25 C26 C27 119.9(4) . .
F15 C27 C26 117.5(4) . .
F15 C27 C22 119.9(3) . .
C26 C27 C22 122.6(4) . .
C29 C28 H28A 109.5 . .
C29 C28 H28B 109.5 . .
H28A C28 H28B 109.5 . .
C29 C28 H28C 109.5 . .
H28A C28 H28C 109.5 . .
H28B C28 H28C 109.5 . .
C34 C29 C30 117.8(5) . .
C34 C29 C28 121.6(6) . .
C30 C29 C28 120.6(6) . .
C29 C30 C31 120.9(5) . .
C29 C30 H30 119.6 . .
C31 C30 H30 119.6 . .
C32 C31 C30 120.1(4) . .
C32 C31 H31 120.0 . .
C30 C31 H31 120.0 . .
C31 C32 C33 119.8(4) . .
C31 C32 S1 119.1(3) . 1
C33 C32 S1 121.0(3) . 1
C31 C32 S1 119.1(3) . .
C33 C32 S1 121.0(3) . .
C32 C33 C34 118.9(5) . .
C32 C33 H33 120.6 . .
C34 C33 H33 120.6 . .
C29 C34 C33 122.6(5) . .
C29 C34 H34 118.7 . .
C33 C34 H34 118.7 . .
C36 C35 H35A 109.5 . .
C36 C35 H35B 109.5 . .
H35A C35 H35B 109.5 . .
C36 C35 H35C 109.5 . .
H35A C35 H35C 109.5 . .
H35B C35 H35C 109.5 . .
C37 C36 C41 117.9(3) . .
C37 C36 C35 120.4(4) . .
C41 C36 C35 121.7(4) . .
C38 C37 C36 121.9(4) . .
C38 C37 H37 119.1 . .
C36 C37 H37 119.1 . .
C37 C38 C39 119.5(4) . .
C37 C38 H38 120.3 . .
C39 C38 H38 120.3 . .
C40 C39 C38 119.8(3) . .
C40 C39 S2 121.0(3) . .
C38 C39 S2 119.2(3) . .
C39 C40 C41 120.0(3) . .
C39 C40 H40 120.0 . .
C41 C40 H40 120.0 . .
C36 C41 C40 120.9(4) . .
C36 C41 H41 119.5 . .
C40 C41 H41 119.5 . .
C43 C42 H42A 109.5 . .
C43 C42 H42B 109.5 . .
H42A C42 H42B 109.5 . .
C43 C42 H42C 109.5 . .
H42A C42 H42C 109.5 . .
H42B C42 H42C 109.5 . .
C48 C43 C44 118.2(4) . .
C48 C43 C42 120.3(5) . .
C44 C43 C42 121.4(5) . .
C43 C44 C45 121.1(5) . .
C43 C44 H44 119.5 . .
C45 C44 H44 119.5 . .
C46 C45 C44 119.9(4) . .
C46 C45 H45 120.1 . .
C44 C45 H45 120.1 . .
C47 C46 C45 119.4(4) . .
C47 C46 S3 119.6(3) . .
C45 C46 S3 120.9(3) . .
C46 C47 C48 119.6(4) . .
C46 C47 H47 120.2 . .
C48 C47 H47 120.2 . .
C43 C48 C47 121.7(5) . .
C43 C48 H48 119.1 . .
C47 C48 H48 119.1 . .
C7 N1 C8 111.9(3) . .
C7 N1 H1A 109.2 . .
C8 N1 H1A 109.2 . .
C7 N1 H1B 109.2 . .
C8 N1 H1B 109.2 . .
H1A N1 H1B 107.9 . .
C19 N2 C10 109.2(2) . .
C19 N2 C9 112.7(3) . .
C10 N2 C9 110.4(3) . .
C11 N3 C12 111.8(2) . .
C11 N3 H3A 109.3 . .
C12 N3 H3A 109.3 . .
C11 N3 H3B 109.3 . .
C12 N3 H3B 109.3 . .
H3A N3 H3B 107.9 . .
C21 N4 C20 114.0(3) . .
C21 N4 H4A 108.8 . .
C20 N4 H4A 108.8 . .
C21 N4 H4B 108.8 . .
C20 N4 H4B 108.8 . .
H4A N4 H4B 107.6 . .
O2 S1 O1 111.90(15) 1 1
O2 S1 O1 111.90(15) . 1
O2 S1 O1 111.90(15) 1 .
O2 S1 O1 111.90(15) . .
O2 S1 O3 112.75(14) 1 .
O2 S1 O3 112.75(14) . .
O1 S1 O3 111.81(14) 1 .
O1 S1 O3 111.81(14) . .
O2 S1 O3 112.75(14) 1 1
O2 S1 O3 112.75(14) . 1
O1 S1 O3 111.81(14) 1 1
O1 S1 O3 111.81(14) . 1
O2 S1 C32 105.50(15) 1 .
O2 S1 C32 105.50(15) . .
O1 S1 C32 108.73(17) 1 .
O1 S1 C32 108.73(17) . .
O3 S1 C32 105.67(16) . .
O3 S1 C32 105.67(16) 1 .
O6 S2 O5 113.14(16) . .
O6 S2 O4 112.42(14) . .
O5 S2 O4 111.26(15) . .
O6 S2 C39 106.18(15) . .
O5 S2 C39 106.74(15) . .
O4 S2 C39 106.57(15) . .
O8 S3 O9 113.32(16) . .
O8 S3 O7 112.46(16) . .
O9 S3 O7 112.24(15) . .
O8 S3 C46 105.51(17) . .
O9 S3 C46 106.65(16) . .
O7 S3 C46 105.97(17) . .

loop_
_geom_bond_atom_site_label_1
_geom_bond_atom_site_label_2
_geom_bond_distance
_geom_bond_site_symmetry_2
C1 F1 1.337(4) .
C1 C2 1.369(5) .
C1 C6 1.388(5) .
C3 F3 1.346(4) .
C3 C2 1.357(5) .
C3 C4 1.367(5) .
C2 F2 1.349(4) .
C4 F4 1.346(4) .
C4 C5 1.364(5) .
C5 F5 1.347(4) .
C5 C6 1.377(5) .
C6 C7 1.507(5) .
C7 N1 1.491(4) .
C7 H7A 0.9700 .
C7 H7B 0.9700 .
C8 N1 1.495(4) .
C8 C9 1.510(5) .
C8 H8A 0.9700 .
C8 H8B 0.9700 .
C9 N2 1.471(4) .
C9 H9A 0.9700 .
C9 H9B 0.9700 .
C10 N2 1.471(4) .
C10 C11 1.510(4) .
C10 H10A 0.9700 .
C10 H10B 0.9700 .
C11 N3 1.488(4) .
C11 H11A 0.9700 .
C11 H11B 0.9700 .
C12 N3 1.492(4) .
C12 C13 1.498(5) .
C12 H12A 0.9700 .
C12 H12B 0.9700 .
C13 C18 1.378(5) .
C13 C14 1.379(5) .
C14 F6 1.340(4) .
C14 C15 1.372(5) .
C15 F7 1.343(4) .
C15 C16 1.352(6) .
C16 F8 1.348(4) .
C16 C17 1.354(6) .
C17 F9 1.349(4) .
C17 C18 1.363(5) .
C18 F10 1.343(4) .
C19 N2 1.472(4) .
C19 C20 1.517(4) .
C19 H19A 0.9700 .
C19 H19B 0.9700 .
C20 N4 1.501(4) .
C20 H20A 0.9700 .
C20 H20B 0.9700 .
C21 N4 1.492(4) .
C21 C22 1.502(5) .
C21 H21A 0.9700 .
C21 H21B 0.9700 .
C22 C23 1.374(5) .
C22 C27 1.378(5) .
C23 F11 1.349(4) 1
C23 F11 1.349(4) .
C23 C24 1.366(5) .
C24 F12 1.342(4) .
C24 C25 1.367(5) .
C25 F13 1.343(4) .
C25 C26 1.364(5) .
C26 F14 1.351(4) .
C26 C27 1.366(5) .
C27 F15 1.347(4) .
C28 C29 1.523(6) .
C28 H28A 0.9600 .
C28 H28B 0.9600 .
C28 H28C 0.9600 .
C29 C34 1.361(7) .
C29 C30 1.378(7) .
C30 C31 1.397(5) .
C30 H30 0.9300 .
C31 C32 1.365(5) .
C31 H31 0.9300 .
C32 C33 1.382(5) .
C32 S1 1.764(4) 1
C32 S1 1.764(4) .
C33 C34 1.387(6) .
C33 H33 0.9300 .
C34 H34 0.9300 .
C35 C36 1.509(5) .
C35 H35A 0.9600 .
C35 H35B 0.9600 .
C35 H35C 0.9600 .
C36 C37 1.381(5) .
C36 C41 1.384(5) .
C37 C38 1.374(5) .
C37 H37 0.9300 .
C38 C39 1.388(5) .
C38 H38 0.9300 .
C39 C40 1.371(5) .
C39 S2 1.768(3) .
C40 C41 1.389(5) .
C40 H40 0.9300 .
C41 H41 0.9300 .
C42 C43 1.529(6) .
C42 H42A 0.9600 .
C42 H42B 0.9600 .
C42 H42C 0.9600 .
C43 C48 1.366(6) .
C43 C44 1.376(6) .
C44 C45 1.391(6) .
C44 H44 0.9300 .
C45 C46 1.381(5) .
C45 H45 0.9300 .
C46 C47 1.374(5) .
C46 S3 1.770(4) .
C47 C48 1.391(6) .
C47 H47 0.9300 .
C48 H48 0.9300 .
N1 H1A 0.9000 .
N1 H1B 0.9000 .
N3 H3A 0.9000 .
N3 H3B 0.9000 .
N4 H4A 0.9000 .
N4 H4B 0.9000 .
O1 O1 0.000(7) 1
O1 S1 1.452(2) .
O1 S1 1.452(2) 1
O2 S1 1.448(2) .
O2 S1 1.448(2) 1
O3 S1 1.465(2) .
O3 S1 1.465(2) 1
O4 S2 1.449(2) .
O5 S2 1.447(2) .
O6 S2 1.448(2) .
O7 S3 1.456(2) .
O8 S3 1.442(2) .
O9 S3 1.450(2) .
S1 O2 1.448(2) 1
S1 O1 1.452(2) 1
S1 O3 1.465(2) 1

loop_
_geom_hbond_atom_site_label_D
_geom_hbond_atom_site_label_H
_geom_hbond_atom_site_label_A
_geom_hbond_distance_DH
_geom_hbond_distance_HA
_geom_hbond_distance_DA
_geom_hbond_angle_DHA
_geom_hbond_site_symmetry_A
N4 H4B F11 0.90 2.43 2.918(3) 114.0 1
N3 H3A S1 0.90 2.80 3.599(3) 148.0 1
N3 H3A O3 0.90 1.98 2.849(3) 162.5 1
N1 H1A S1 0.90 2.78 3.591(3) 151.2 1
N1 H1A O2 0.90 2.63 3.178(4) 120.3 1
N1 H1A O1 0.90 2.10 2.991(4) 168.0 1
N3 H3B O6 0.90 1.90 2.710(3) 149.0 1_455
N1 H1B O5 0.90 1.97 2.719(4) 139.1 1_455
N1 H1B O9 0.90 2.49 3.058(4) 121.4 4_566
N4 H4B S2 0.90 2.81 3.658(3) 157.4 4_566
N4 H4B O5 0.90 2.55 3.264(4) 137.2 4_566
N4 H4B O4 0.90 2.11 2.905(4) 147.1 4_566
N4 H4A S3 0.90 2.75 3.634(3) 168.6 1_556
N4 H4A O7 0.90 1.92 2.764(4) 155.0 1_556
